data_4348237
loop_
_publ_author_name
'Parshamoni, Srinivasulu'
'Jena, Himanshu Sekhar'
'Sanda, Suresh'
'Konar, Sanjit'

_publ_section_title
;
 Synthesis, characterisation, water adsorption and proton conductivity of
 three Cd(ii) based luminescent metal--organic frameworks
;
_journal_issue 8
_journal_name_full 'Inorg. Chem. Front.'
_journal_page_first 611
_journal_paper_doi 10.1039/C4QI00077C
_journal_volume 1
_journal_year 2014
_chemical_formula_moiety '2(C14 H11 Cd N2 O7), O'
_chemical_formula_sum 'C28 H22 Cd2 N4 O15'
_chemical_formula_weight 879.32
_space_group_IT_number 18
_space_group_name_Hall 'P 2 2ab'
_space_group_name_H-M_alt 'P 21 21 2'
_symmetry_cell_setting orthorhombic
_symmetry_space_group_name_H-M 'P 21 21 2'
_atom_sites_solution_hydrogens geom
_atom_sites_solution_primary direct
_atom_sites_solution_secondary difmap
_audit_creation_method SHELXL-97
_cell_angle_alpha 90.00
_cell_angle_beta 90.00
_cell_angle_gamma 90.00
_cell_formula_units_Z 2
_cell_length_a 21.9728(11)
_cell_length_b 8.4040(4)
_cell_length_c 11.7030(6)
_cell_measurement_reflns_used 7985
_cell_measurement_temperature 296(2)
_cell_measurement_theta_max 28.45
_cell_measurement_theta_min 2.54
_cell_volume 2161.07(19)
_computing_cell_refinement 'Bruker SAINT'
_computing_data_collection 'Bruker APEX2'
_computing_data_reduction 'Bruker SAINT'
_computing_molecular_graphics 'Bruker SHELXTL'
_computing_publication_material 'Bruker SHELXTL'
_computing_structure_refinement 'SHELXL-97 (Sheldrick, 2008)'
_computing_structure_solution 'SHELXS-97 (Sheldrick, 2008)'
_diffrn_ambient_temperature 296(2)
_diffrn_measured_fraction_theta_full 0.993
_diffrn_measured_fraction_theta_max 0.993
_diffrn_radiation_monochromator graphite
_diffrn_radiation_source 'fine-focus sealed tube'
_diffrn_radiation_type MoK\a
_diffrn_radiation_wavelength 0.71073
_diffrn_reflns_av_R_equivalents 0.0157
_diffrn_reflns_av_sigmaI/netI 0.0263
_diffrn_reflns_limit_h_max 17
_diffrn_reflns_limit_h_min -29
_diffrn_reflns_limit_k_max 11
_diffrn_reflns_limit_k_min -9
_diffrn_reflns_limit_l_max 15
_diffrn_reflns_limit_l_min -9
_diffrn_reflns_number 10663
_diffrn_reflns_theta_full 28.51
_diffrn_reflns_theta_max 28.51
_diffrn_reflns_theta_min 1.74
_exptl_absorpt_coefficient_mu 1.042
_exptl_absorpt_correction_T_max 0.779
_exptl_absorpt_correction_T_min 0.652
_exptl_absorpt_correction_type multi-scan
_exptl_absorpt_process_details multi-scan
_exptl_crystal_colour white
_exptl_crystal_density_diffrn 1.351
_exptl_crystal_density_method 'not measured'
_exptl_crystal_description plate
_exptl_crystal_F_000 1820
_exptl_crystal_size_max 0.42
_exptl_crystal_size_mid 0.37
_exptl_crystal_size_min 0.24
_refine_diff_density_max 1.237
_refine_diff_density_min -0.801
_refine_diff_density_rms 0.246
_refine_ls_abs_structure_details 'Flack H D (1983), Acta Cryst. A39, 876-881'
_refine_ls_abs_structure_Flack -0.06(6)
_refine_ls_extinction_method none
_refine_ls_goodness_of_fit_ref 1.118
_refine_ls_hydrogen_treatment constr
_refine_ls_matrix_type full
_refine_ls_number_parameters 223
_refine_ls_number_reflns 5196
_refine_ls_number_restraints 0
_refine_ls_restrained_S_all 1.135
_refine_ls_R_factor_all 0.0472
_refine_ls_R_factor_gt 0.0453
_refine_ls_shift/su_max 0.001
_refine_ls_shift/su_mean 0.000
_refine_ls_structure_factor_coef Fsqd
_refine_ls_weighting_details 'calc w=1/[\s^2^(Fo^2^)+(0.0930P)^2^+1.6295P] where P=(Fo^2^+2Fc^2^)/3'
_refine_ls_weighting_scheme calc
_refine_ls_wR_factor_gt 0.1388
_refine_ls_wR_factor_ref 0.1404
_reflns_number_gt 4957
_reflns_number_total 5504
_reflns_threshold_expression >2sigma(I)
_cod_data_source_file c4qi00077c2.cif
_cod_data_source_block D-1
_cod_depositor_comments
;
The following automatic conversions were performed:

data item '_symmetry_cell_setting' value 'Orthorhombic' was changed
to 'orthorhombic' in accordance with the
/home/saulius/struct/COD-crude-data/automatic-downloads/DataCite-retrospective/RSC/depositions/lib/dictionaries/cif_core.dic
dictionary named 'cif_core.dic' version 2.4.2 last updated on
2011-04-26.

Automatic conversion script
Id: cif_fix_values 6909 2019-04-08 15:41:33Z antanas 
;
_cod_original_sg_symbol_H-M 'P2(1)2(1)2 '
_cod_database_code 4348237

loop_
_symmetry_equiv_pos_as_xyz
'x, y, z'
'-x, -y, z'
'-x+1/2, y+1/2, -z'
'x+1/2, -y+1/2, -z'

loop_
_atom_site_label
_atom_site_type_symbol
_atom_site_fract_x
_atom_site_fract_y
_atom_site_fract_z
_atom_site_U_iso_or_equiv
_atom_site_adp_type
_atom_site_occupancy
_atom_site_symmetry_multiplicity
_atom_site_calc_flag
_atom_site_refinement_flags
Cd1 Cd 0.208680(14) 1.11021(4) -0.02065(3) 0.02987(12) Uani 1 1 d .
C3 C 0.2104(3) 1.1023(9) 0.4164(5) 0.0566(16) Uani 1 1 d .
C4 C 0.2633(4) 1.069(2) 0.3494(8) 0.104(6) Uani 1 1 d .
H4 H 0.2999 1.0420 0.3842 0.125 Uiso 1 1 calc R
C5 C 0.2588(4) 1.077(2) 0.2367(6) 0.087(4) Uani 1 1 d .
H5 H 0.2941 1.0576 0.1951 0.104 Uiso 1 1 calc R
C2 C 0.1568(3) 1.112(3) 0.3568(5) 0.095(4) Uani 1 1 d .
H2 H 0.1196 1.1031 0.3943 0.114 Uiso 1 1 calc R
C1 C 0.1592(4) 1.136(2) 0.2394(7) 0.093(5) Uani 1 1 d .
H1 H 0.1245 1.1721 0.2020 0.112 Uiso 1 1 calc R
C6 C 0.2105(3) 1.0991(9) 0.5429(5) 0.0572(16) Uani 1 1 d .
C8 C 0.2601(4) 1.076(2) 0.6042(7) 0.114(6) Uani 1 1 d .
H8 H 0.2965 1.0551 0.5665 0.136 Uiso 1 1 calc R
C7 C 0.1602(4) 1.132(3) 0.6052(8) 0.154(8) Uani 1 1 d .
H7 H 0.1254 1.1715 0.5700 0.184 Uiso 1 1 calc R
N1 N 0.2095(2) 1.1087(7) 0.1782(4) 0.0484(11) Uani 1 1 d .
C10 C 0.1614(4) 1.107(3) -0.2761(6) 0.135(7) Uani 1 1 d .
H10 H 0.1246 1.0953 -0.2378 0.162 Uiso 1 1 calc R
C9 C 0.2602(4) 1.082(3) -0.2786(9) 0.111(6) Uani 1 1 d .
H9 H 0.2971 1.0717 -0.2404 0.133 Uiso 1 1 calc R
N2 N 0.2106(3) 1.1006(7) -0.2181(4) 0.0542(13) Uani 1 1 d .
O4 O 0.11241(15) 0.9739(5) -0.0198(5) 0.0464(10) Uani 1 1 d .
O2 O 0.21929(14) 0.8384(5) -0.0011(4) 0.0389(9) Uani 1 1 d .
O3 O 0.14070(19) 1.3124(5) -0.0289(6) 0.0694(17) Uani 1 1 d .
C11 C 0.1749(2) 0.7477(6) 0.0133(5) 0.0346(10) Uani 1 1 d .
O1 O 0.18192(16) 0.6010(4) 0.0317(4) 0.0435(9) Uani 1 1 d .
C12 C 0.1103(2) 0.8153(6) 0.0105(6) 0.0392(12) Uani 1 1 d .
H12 H 0.0935 0.8084 0.0879 0.047 Uiso 1 1 calc R
C13 C 0.0710(3) 0.7148(9) -0.0672(10) 0.075(3) Uani 1 1 d .
H13 H 0.0732 0.6061 -0.0372 0.090 Uiso 1 1 calc R
O5 O 0.0953(3) 0.7089(13) -0.1762(8) 0.127(4) Uani 1 1 d .
H5A H 0.1162 0.6287 -0.1829 0.190 Uiso 1 1 calc R
C14 C 0.0028(3) 0.7688(9) -0.0537(10) 0.078(3) Uani 1 1 d D
O6 O -0.0190(3) 0.818(2) 0.0185(10) 0.203(7) Uani 1 1 d .
O8 O 0.0000 0.0000 0.2475(15) 0.34(3) Uani 1 2 d S
O7 O -0.0248(5) 0.787(3) -0.1496(12) 0.295(13) Uani 1 1 d D

loop_
_atom_site_aniso_label
_atom_site_aniso_U_11
_atom_site_aniso_U_22
_atom_site_aniso_U_33
_atom_site_aniso_U_23
_atom_site_aniso_U_13
_atom_site_aniso_U_12
Cd1 0.02026(15) 0.03154(18) 0.03780(18) -0.00061(14) -0.00073(12) -0.00242(13)
C3 0.051(3) 0.085(5) 0.033(3) 0.000(3) 0.000(2) -0.007(8)
C4 0.053(4) 0.204(17) 0.056(4) 0.023(8) -0.005(4) -0.004(7)
C5 0.054(4) 0.173(13) 0.033(3) -0.001(5) 0.003(3) 0.027(7)
C2 0.048(4) 0.209(13) 0.027(3) -0.018(7) 0.009(3) -0.017(7)
C1 0.045(4) 0.181(14) 0.053(4) 0.000(7) -0.005(3) 0.027(7)
C6 0.050(3) 0.083(5) 0.039(3) -0.002(3) -0.002(2) -0.003(7)
C8 0.058(5) 0.238(18) 0.045(4) -0.024(7) -0.006(4) 0.069(8)
C7 0.060(5) 0.36(3) 0.044(4) -0.003(11) 0.001(4) 0.083(11)
N1 0.046(2) 0.067(3) 0.032(2) 0.001(2) 0.0032(19) 0.003(6)
C10 0.053(4) 0.33(2) 0.022(3) 0.033(8) 0.003(3) 0.015(10)
C9 0.050(4) 0.211(18) 0.072(6) -0.009(9) -0.007(4) 0.042(8)
N2 0.045(3) 0.074(4) 0.044(3) 0.003(2) -0.003(2) -0.020(6)
O4 0.0209(15) 0.0347(19) 0.084(3) 0.005(2) 0.0015(19) 0.0019(13)
O2 0.0158(13) 0.0345(17) 0.066(3) -0.0011(18) 0.0002(14) 0.0003(13)
O3 0.0305(19) 0.037(2) 0.140(5) -0.008(3) -0.011(3) -0.0014(16)
C11 0.023(2) 0.032(2) 0.049(3) -0.004(2) -0.003(2) 0.0033(17)
O1 0.0267(16) 0.0359(19) 0.068(3) 0.003(2) -0.0078(17) 0.0067(15)
C12 0.021(2) 0.034(2) 0.063(3) -0.001(3) 0.004(2) 0.0025(17)
C13 0.023(3) 0.051(4) 0.151(9) -0.023(5) -0.028(4) 0.008(2)
O5 0.063(4) 0.173(9) 0.144(7) -0.095(7) -0.032(5) 0.017(5)
C14 0.024(3) 0.048(4) 0.161(10) -0.026(5) -0.024(4) 0.008(3)
O6 0.044(4) 0.386(19) 0.180(10) 0.082(13) 0.030(5) 0.095(7)
O8 0.134(14) 0.78(8) 0.102(11) 0.000 0.000 -0.02(3)
O7 0.093(7) 0.54(4) 0.257(15) -0.16(2) -0.094(9) 0.136(13)

loop_
_atom_type_symbol
_atom_type_description
_atom_type_scat_dispersion_real
_atom_type_scat_dispersion_imag
_atom_type_scat_source
C C 0.0033 0.0016 'International Tables Vol C Tables 4.2.6.8 and 6.1.1.4'
H H 0.0000 0.0000 'International Tables Vol C Tables 4.2.6.8 and 6.1.1.4'
N N 0.0061 0.0033 'International Tables Vol C Tables 4.2.6.8 and 6.1.1.4'
O O 0.0106 0.0060 'International Tables Vol C Tables 4.2.6.8 and 6.1.1.4'
Cd Cd -0.8075 1.2024 'International Tables Vol C Tables 4.2.6.8 and 6.1.1.4'

loop_
_geom_angle_atom_site_label_1
_geom_angle_atom_site_label_2
_geom_angle_atom_site_label_3
_geom_angle
_geom_angle_site_symmetry_1
_geom_angle_site_symmetry_3
O3 Cd1 O2 144.46(14) . .
O3 Cd1 N2 89.7(2) . .
O2 Cd1 N2 93.61(19) . .
O3 Cd1 N1 93.0(2) . .
O2 Cd1 N1 83.96(18) . .
N2 Cd1 N1 177.3(2) . .
O3 Cd1 O4 77.15(14) . .
O2 Cd1 O4 67.48(12) . .
N2 Cd1 O4 90.24(19) . .
N1 Cd1 O4 89.98(19) . .
O3 Cd1 O1 132.85(14) . 3
O2 Cd1 O1 82.69(12) . 3
N2 Cd1 O1 85.78(18) . 3
N1 Cd1 O1 92.66(16) . 3
O4 Cd1 O1 149.60(13) . 3
O3 Cd1 O2 81.16(14) . 3
O2 Cd1 O2 133.27(5) . 3
N2 Cd1 O2 96.69(16) . 3
N1 Cd1 O2 84.13(17) . 3
O4 Cd1 O2 157.18(13) . 3
O1 Cd1 O2 53.00(12) 3 3
C2 C3 C4 115.5(6) . .
C2 C3 C6 120.6(7) . .
C4 C3 C6 123.0(7) . .
C5 C4 C3 118.5(9) . .
N1 C5 C4 126.3(8) . .
C3 C2 C1 118.6(7) . .
N1 C1 C2 122.4(9) . .
C8 C6 C7 114.3(7) . .
C8 C6 C3 123.1(7) . .
C7 C6 C3 122.3(7) . .
C6 C8 C9 122.6(8) . 1_556
C6 C7 C10 119.1(10) . 1_556
C5 N1 C1 116.1(6) . .
C5 N1 Cd1 122.0(4) . .
C1 N1 Cd1 121.9(5) . .
N2 C10 C7 123.2(8) . 1_554
N2 C9 C8 122.9(8) . 1_554
C10 N2 C9 115.1(7) . .
C10 N2 Cd1 120.9(5) . .
C9 N2 Cd1 124.0(6) . .
C12 O4 Cd1 119.4(3) . .
C11 O2 Cd1 122.6(3) . .
C11 O2 Cd1 90.7(3) . 3_545
Cd1 O2 Cd1 146.47(14) . 3_545
O2 C11 O1 121.7(4) . .
O2 C11 C12 119.7(5) . .
O1 C11 C12 118.6(4) . .
C11 O1 Cd1 94.6(3) . 3_545
O4 C12 C13 113.9(6) . .
O4 C12 C11 109.4(4) . .
C13 C12 C11 109.6(5) . .
O5 C13 C12 110.8(7) . .
O5 C13 C14 118.0(8) . .
C12 C13 C14 108.8(7) . .
O6 C14 O7 116.1(9) . .
O6 C14 C13 128.7(10) . .
O7 C14 C13 113.4(10) . .

loop_
_geom_bond_atom_site_label_1
_geom_bond_atom_site_label_2
_geom_bond_distance
_geom_bond_site_symmetry_2
Cd1 O3 2.264(4) .
Cd1 O2 2.308(4) .
Cd1 N2 2.313(5) .
Cd1 N1 2.328(4) .
Cd1 O4 2.406(4) .
Cd1 O1 2.409(4) 3
Cd1 O2 2.499(4) 3
C3 C2 1.371(10) .
C3 C4 1.429(12) .
C3 C6 1.481(8) .
C4 C5 1.324(12) .
C5 N1 1.311(9) .
C2 C1 1.390(11) .
C1 N1 1.335(9) .
C6 C8 1.320(10) .
C6 C7 1.352(11) .
C8 C9 1.373(14) 1_556
C7 C10 1.406(12) 1_556
C10 N2 1.278(9) .
C10 C7 1.406(12) 1_554
C9 N2 1.308(11) .
C9 C8 1.373(14) 1_554
O4 C12 1.380(7) .
O2 C11 1.248(6) .
O2 Cd1 2.499(4) 3_545
C11 O1 1.261(6) .
C11 C12 1.530(6) .
O1 Cd1 2.409(4) 3_545
C12 C13 1.511(9) .
C13 O5 1.384(14) .
C13 C14 1.574(9) .
C14 O6 1.055(15) .
C14 O7 1.285(13) .
